data_7222567
loop_
_publ_author_name
'Heying, B.'
'Hoffmann, R.'
'Poettgen, R.'

_publ_section_title
;
 Structure Refinement of the S-Phase Precipitate MgCuAl2
;
_journal_name_full
;
Zeitschrift fuer Naturforschung, Teil B. Anorganische Chemie, Organische 
Chemie (42,1987-)
;
_journal_page_first 491
_journal_page_last 494
_journal_volume 60
_journal_year 2005
_chemical_formula_sum 'Al2 Cu Mg'
_chemical_name_systematic 'Mg Cu Al2'
_space_group_IT_number 63
_symmetry_space_group_name_Hall '-C 2c 2'
_symmetry_space_group_name_H-M 'C m c m'
_cell_angle_alpha 90
_cell_angle_beta 90
_cell_angle_gamma 90
_cell_formula_units_Z 4
_cell_length_a 4.0119
_cell_length_b 9.265
_cell_length_c 7.124
_cell_volume 264.801
_citation_journal_id_ASTM ZNBSEN
_cod_data_source_file Heying_ZNBSEN_2005_1916.cif
_cod_data_source_block Al2Cu1Mg1
_cod_original_cell_volume 264.8009
_cod_original_formula_sum 'Al2 Cu1 Mg1'
_cod_database_code 7222567

loop_
_symmetry_equiv_pos_as_xyz
x,y,z
-x,-y,z+1/2
x,-y,-z
-x,y,-z+1/2
-x,-y,-z
x,y,-z-1/2
-x,y,z
x,-y,z-1/2
x+1/2,y+1/2,z
-x+1/2,-y+1/2,z+1/2
x+1/2,-y+1/2,-z
-x+1/2,y+1/2,-z+1/2
-x+1/2,-y+1/2,-z
x+1/2,y+1/2,-z-1/2
-x+1/2,y+1/2,z
x+1/2,-y+1/2,z-1/2

loop_
_atom_site_label
_atom_site_type_symbol
_atom_site_fract_x
_atom_site_fract_y
_atom_site_fract_z
_atom_site_occupancy
_atom_site_U_iso_or_equiv
Al1 Al 0 0.35577 0.0556 1 0.0
Cu1 Cu 0 0.78008 0.25 1 0.0
Mg1 Mg 0 0.0651 0.25 1 0.0
